data_4328901
loop_
_publ_author_name
'Sayandev Chatterjee'
'Jeanette A. Krause'
'Kumudu Madduma-Liyanage'
'William B. Connick'

_publ_contact_author_address
;     Department of Chemistry
      University of Cincinnati
      Cincinnati, OH 45221
;
_publ_contact_author_email bill.connick@uc.edu
_publ_contact_author_fax '513 556 9239'
_publ_contact_author_name 'Dr. William B. Connick'
_publ_contact_author_phone '513 556 0148 '
_publ_section_title
;
 Platinum(II) Diimine Complexes with Halide/Pseudohalide Ligands and
 Dangling Trialkylamine or Ammonium Groups
;
_journal_name_full 'Inorganic Chemistry'
_journal_page_first 4572
_journal_page_last 4587
_journal_paper_doi 10.1021/ic202462a
_journal_volume 51
_journal_year 2012
_chemical_formula_moiety 'C31 H37 N5 S Pt, 2(PF6), 2(C2 H3 N), H2 O'
_chemical_formula_sum 'C35 H45 F12 N7 O P2 Pt S'
_chemical_formula_weight 1096.87
_chemical_name_systematic
; 
 ? 
;
_space_group_IT_number 2
_symmetry_cell_setting triclinic
_symmetry_space_group_name_Hall '-P 1'
_symmetry_space_group_name_H-M 'P -1'
_atom_sites_solution_hydrogens mixed
_atom_sites_solution_primary direct
_atom_sites_solution_secondary difmap
_audit_creation_method SHELXL-97
_cell_angle_alpha 63.216(1)
_cell_angle_beta 71.705(1)
_cell_angle_gamma 69.919(1)
_cell_formula_units_Z 2
_cell_length_a 10.5437(3)
_cell_length_b 14.7258(4)
_cell_length_c 16.3354(5)
_cell_measurement_reflns_used 7173
_cell_measurement_temperature 150(2)
_cell_measurement_theta_max 68.00
_cell_measurement_theta_min 3.09
_cell_volume 2087.87(11)
_computing_cell_refinement 'Bruker SAINT v6.45A'
_computing_data_collection 'Bruker SMART v5.32'
_computing_data_reduction 'Bruker SAINT v6.45A'
_computing_molecular_graphics 'Bruker SHELXTL v6.14'
_computing_publication_material 'Bruker SHELXTL v6.14'
_computing_structure_refinement 'Bruker SHELXTL v6.14'
_computing_structure_solution 'Bruker SHELXTL v6.14'
_diffrn_ambient_temperature 150(2)
_diffrn_detector_area_resol_mean 0.83
_diffrn_measured_fraction_theta_full 0.960
_diffrn_measured_fraction_theta_max 0.946
_diffrn_measurement_device_type 'Bruker SMART6000 CCD'
_diffrn_measurement_method '\w scans'
_diffrn_radiation_monochromator graphite
_diffrn_radiation_source 'fine-focus sealed tube'
_diffrn_radiation_type CuK\a
_diffrn_radiation_wavelength 1.54178
_diffrn_reflns_av_R_equivalents 0.0281
_diffrn_reflns_av_sigmaI/netI 0.0342
_diffrn_reflns_limit_h_max 12
_diffrn_reflns_limit_h_min -12
_diffrn_reflns_limit_k_max 16
_diffrn_reflns_limit_k_min -17
_diffrn_reflns_limit_l_max 18
_diffrn_reflns_limit_l_min -19
_diffrn_reflns_number 17785
_diffrn_reflns_theta_full 67.00
_diffrn_reflns_theta_max 68.03
_diffrn_reflns_theta_min 3.09
_diffrn_standards_decay_% 0
_diffrn_standards_number 0
_exptl_absorpt_coefficient_mu 8.314
_exptl_absorpt_correction_T_max 0.8513
_exptl_absorpt_correction_T_min 0.2871
_exptl_absorpt_correction_type multi-scan
_exptl_absorpt_process_details 'SADABS v2.10 (Sheldrick)'
_exptl_crystal_colour yellow
_exptl_crystal_density_diffrn 1.745
_exptl_crystal_description rod
_exptl_crystal_F_000 1088
_exptl_crystal_size_max 0.20
_exptl_crystal_size_mid 0.04
_exptl_crystal_size_min 0.02
_refine_diff_density_max 0.961
_refine_diff_density_min -0.677
_refine_diff_density_rms 0.093
_refine_ls_extinction_method none
_refine_ls_goodness_of_fit_ref 1.054
_refine_ls_hydrogen_treatment constr
_refine_ls_matrix_type full
_refine_ls_number_parameters 546
_refine_ls_number_reflns 7209
_refine_ls_number_restraints 0
_refine_ls_restrained_S_all 1.054
_refine_ls_R_factor_all 0.0263
_refine_ls_R_factor_gt 0.0248
_refine_ls_shift/su_max 0.002
_refine_ls_shift/su_mean 0.000
_refine_ls_structure_factor_coef Fsqd
_refine_ls_weighting_details 'calc w=1/[\s^2^(Fo^2^)+(0.0322P)^2^+1.9309P] where P=(Fo^2^+2Fc^2^)/3'
_refine_ls_weighting_scheme calc
_refine_ls_wR_factor_gt 0.0615
_refine_ls_wR_factor_ref 0.0625
_reflns_number_gt 6877
_reflns_number_total 7209
_reflns_threshold_expression >2\s(I)
_cod_data_source_file ic202462a_si_003_06.cif
_cod_data_source_block 4
_cod_original_cell_volume 2087.87(10)
_cod_database_code 4328901

loop_
_symmetry_equiv_pos_as_xyz
'x, y, z'
'-x, -y, -z'

loop_
_atom_site_label
_atom_site_type_symbol
_atom_site_fract_x
_atom_site_fract_y
_atom_site_fract_z
_atom_site_U_iso_or_equiv
_atom_site_adp_type
_atom_site_occupancy
_atom_site_symmetry_multiplicity
_atom_site_calc_flag
_atom_site_refinement_flags
_atom_site_disorder_assembly
_atom_site_disorder_group
Pt Pt 0.338090(12) 0.268555(9) 0.247118(8) 0.01563(5) Uani 1 1 d . . .
S S 0.56277(9) 0.54721(7) 0.07419(6) 0.03179(19) Uani 1 1 d . . .
N1 N 0.2166(3) 0.16781(19) 0.29476(17) 0.0166(5) Uani 1 1 d . . .
N2 N 0.1691(3) 0.3702(2) 0.18573(18) 0.0193(5) Uani 1 1 d . . .
N3 N 0.4272(3) 0.3558(2) 0.38391(18) 0.0211(5) Uani 1 1 d . . .
H3 H 0.4406 0.3659 0.3199 0.025 Uiso 1 1 d . . .
N4 N 0.6899(3) 0.1085(2) 0.12707(18) 0.0220(5) Uani 1 1 d . . .
H4 H 0.7798 0.0743 0.1480 0.026 Uiso 1 1 d . . .
N5 N 0.4436(3) 0.3802(2) 0.19009(18) 0.0211(5) Uani 1 1 d . . .
C1 C 0.2457(3) 0.0657(2) 0.3468(2) 0.0205(6) Uani 1 1 d . . .
H1A H 0.3325 0.0336 0.3654 0.025 Uiso 1 1 calc R . .
C2 C 0.1520(3) 0.0042(3) 0.3749(2) 0.0244(7) Uani 1 1 d . . .
H2A H 0.1751 -0.0684 0.4125 0.029 Uiso 1 1 calc R . .
C3 C 0.0267(3) 0.0493(3) 0.3479(2) 0.0234(7) Uani 1 1 d . . .
H3A H -0.0374 0.0081 0.3666 0.028 Uiso 1 1 calc R . .
C4 C -0.0065(3) 0.1570(3) 0.2922(2) 0.0205(6) Uani 1 1 d . . .
C5 C 0.0928(3) 0.2132(2) 0.2674(2) 0.0171(6) Uani 1 1 d . . .
C6 C -0.1349(3) 0.2115(3) 0.2605(2) 0.0242(7) Uani 1 1 d . . .
H6A H -0.2030 0.1743 0.2771 0.029 Uiso 1 1 calc R . .
C7 C -0.1598(3) 0.3158(3) 0.2070(2) 0.0247(7) Uani 1 1 d . . .
H7A H -0.2456 0.3503 0.1871 0.030 Uiso 1 1 calc R . .
C8 C -0.0601(3) 0.3747(2) 0.1799(2) 0.0211(6) Uani 1 1 d . . .
C9 C 0.0662(3) 0.3223(2) 0.2097(2) 0.0168(6) Uani 1 1 d . . .
C10 C -0.0787(3) 0.4825(3) 0.1242(2) 0.0271(7) Uani 1 1 d . . .
H10A H -0.1625 0.5217 0.1024 0.033 Uiso 1 1 calc R . .
C11 C 0.0254(4) 0.5302(3) 0.1018(3) 0.0331(8) Uani 1 1 d . . .
H11A H 0.0134 0.6031 0.0653 0.040 Uiso 1 1 calc R . .
C12 C 0.1488(4) 0.4717(3) 0.1327(2) 0.0280(7) Uani 1 1 d . . .
H12A H 0.2208 0.5056 0.1152 0.034 Uiso 1 1 calc R . .
C13 C 0.4875(3) 0.1630(2) 0.3195(2) 0.0172(6) Uani 1 1 d . . .
C14 C 0.4959(3) 0.1683(2) 0.4020(2) 0.0178(6) Uani 1 1 d . . .
C15 C 0.5928(3) 0.0950(2) 0.4560(2) 0.0210(6) Uani 1 1 d . . .
H15A H 0.5981 0.1015 0.5101 0.025 Uiso 1 1 calc R . .
C16 C 0.6819(3) 0.0124(2) 0.4319(2) 0.0215(6) Uani 1 1 d . . .
H16A H 0.7467 -0.0381 0.4696 0.026 Uiso 1 1 calc R . .
C17 C 0.6748(3) 0.0048(2) 0.3518(2) 0.0207(6) Uani 1 1 d . . .
H17A H 0.7340 -0.0522 0.3355 0.025 Uiso 1 1 calc R . .
C18 C 0.5813(3) 0.0801(2) 0.2949(2) 0.0184(6) Uani 1 1 d . . .
C19 C 0.3933(3) 0.2500(2) 0.4378(2) 0.0219(6) Uani 1 1 d . . .
H19A H 0.2999 0.2556 0.4321 0.026 Uiso 1 1 calc R . .
H19B H 0.3935 0.2275 0.5047 0.026 Uiso 1 1 calc R . .
C20 C 0.5541(4) 0.3600(3) 0.4045(3) 0.0307(8) Uani 1 1 d . . .
H20A H 0.6321 0.3033 0.3932 0.037 Uiso 1 1 calc R . .
H20B H 0.5384 0.3491 0.4709 0.037 Uiso 1 1 calc R . .
C21 C 0.5893(4) 0.4652(3) 0.3428(3) 0.0385(9) Uani 1 1 d . . .
H21A H 0.6153 0.4723 0.2769 0.046 Uiso 1 1 calc R . .
H21B H 0.6694 0.4682 0.3600 0.046 Uiso 1 1 calc R . .
C22 C 0.4692(5) 0.5560(3) 0.3524(3) 0.0465(10) Uani 1 1 d . . .
H22A H 0.4928 0.6230 0.3071 0.056 Uiso 1 1 calc R . .
H22B H 0.4513 0.5549 0.4160 0.056 Uiso 1 1 calc R . .
C23 C 0.3403(4) 0.5483(3) 0.3347(3) 0.0382(9) Uani 1 1 d . . .
H23A H 0.2618 0.6047 0.3461 0.046 Uiso 1 1 calc R . .
H23B H 0.3544 0.5585 0.2686 0.046 Uiso 1 1 calc R . .
C24 C 0.3061(4) 0.4432(3) 0.3972(3) 0.0326(8) Uani 1 1 d . . .
H24A H 0.2833 0.4354 0.4633 0.039 Uiso 1 1 calc R . .
H24B H 0.2249 0.4394 0.3819 0.039 Uiso 1 1 calc R . .
C25 C 0.5822(3) 0.0653(2) 0.2090(2) 0.0212(6) Uani 1 1 d . . .
H25A H 0.5986 -0.0105 0.2242 0.025 Uiso 1 1 calc R . .
H25B H 0.4907 0.1001 0.1913 0.025 Uiso 1 1 calc R . .
C26 C 0.6605(3) 0.2252(3) 0.0926(2) 0.0259(7) Uani 1 1 d . . .
H26A H 0.6562 0.2453 0.1438 0.031 Uiso 1 1 calc R . .
H26B H 0.5700 0.2566 0.0732 0.031 Uiso 1 1 calc R . .
C27 C 0.7708(4) 0.2674(3) 0.0106(3) 0.0431(10) Uani 1 1 d . . .
H27A H 0.8601 0.2403 0.0313 0.052 Uiso 1 1 calc R . .
H27B H 0.7476 0.3448 -0.0120 0.052 Uiso 1 1 calc R . .
C28 C 0.7835(5) 0.2357(4) -0.0686(3) 0.0562(13) Uani 1 1 d . . .
H28A H 0.8593 0.2608 -0.1199 0.067 Uiso 1 1 calc R . .
H28B H 0.6971 0.2680 -0.0934 0.067 Uiso 1 1 calc R . .
C29 C 0.8123(5) 0.1168(4) -0.0329(3) 0.0475(11) Uani 1 1 d . . .
H29A H 0.8149 0.0967 -0.0837 0.057 Uiso 1 1 calc R . .
H29B H 0.9037 0.0855 -0.0147 0.057 Uiso 1 1 calc R . .
C30 C 0.7039(4) 0.0737(3) 0.0504(2) 0.0344(8) Uani 1 1 d . . .
H30A H 0.6144 0.0981 0.0305 0.041 Uiso 1 1 calc R . .
H30B H 0.7296 -0.0038 0.0743 0.041 Uiso 1 1 calc R . .
C31 C 0.4916(3) 0.4489(3) 0.1406(2) 0.0223(7) Uani 1 1 d . . .
P1 P -0.05846(9) 0.30256(7) 0.48987(7) 0.0315(2) Uani 1 1 d . . .
F1 F 0.0251(3) 0.3604(2) 0.38946(18) 0.0604(7) Uani 1 1 d . . .
F2 F -0.1403(3) 0.2442(2) 0.59045(19) 0.0616(7) Uani 1 1 d . . .
F3 F -0.1758(3) 0.4082(2) 0.4785(2) 0.0600(7) Uani 1 1 d . . .
F4 F 0.0181(3) 0.3381(3) 0.5355(2) 0.0687(8) Uani 1 1 d . . .
F5 F -0.1365(3) 0.2692(3) 0.4425(2) 0.0683(8) Uani 1 1 d . . .
F6 F 0.0587(3) 0.1984(2) 0.4984(2) 0.0725(9) Uani 1 1 d . . .
P2 P 0.25637(10) 0.18201(7) 0.01321(6) 0.0314(2) Uani 1 1 d . . .
F7 F 0.3753(3) 0.0930(2) -0.0125(2) 0.0692(8) Uani 1 1 d . A .
F8 F 0.1367(4) 0.2684(3) 0.0411(2) 0.0828(11) Uani 1 1 d . A .
F9A F 0.2795(8) 0.2606(5) -0.0914(4) 0.0551(16) Uiso 0.50 1 d P A 1
F10A F 0.3554(6) 0.2066(5) 0.0516(5) 0.0480(12) Uiso 0.50 1 d P A 1
F11A F 0.2101(6) 0.0999(4) 0.1173(4) 0.0510(13) Uiso 0.50 1 d P A 1
F12A F 0.1452(6) 0.1496(7) -0.0092(7) 0.0557(15) Uiso 0.50 1 d P A 1
F9B F 0.3133(14) 0.2741(10) -0.0790(9) 0.075(4) Uiso 0.30 1 d P A 2
F10B F 0.3838(11) 0.2281(8) 0.0042(9) 0.061(3) Uiso 0.30 1 d P B 2
F11B F 0.2651(9) 0.1130(6) 0.1240(5) 0.0346(16) Uiso 0.30 1 d P A 2
F12B F 0.1612(12) 0.1863(10) -0.0523(9) 0.062(3) Uiso 0.30 1 d P C 2
F9C F 0.2307(18) 0.2362(12) -0.0903(10) 0.053(4) Uiso 0.20 1 d P A 3
F10C F 0.3224(18) 0.1549(15) 0.0953(13) 0.067(4) Uiso 0.20 1 d P A 3
F11C F 0.202(2) 0.0762(15) 0.0756(15) 0.079(5) Uiso 0.20 1 d P A 3
F12C F 0.1521(14) 0.1110(12) 0.0323(12) 0.041(3) Uiso 0.20 1 d P A 3
N6 N 0.4969(4) 0.1847(3) 0.6551(3) 0.0518(9) Uani 1 1 d . . .
C32 C 0.5523(4) 0.1682(3) 0.7109(3) 0.0386(9) Uani 1 1 d . . .
C33 C 0.6241(5) 0.1465(4) 0.7830(3) 0.0528(11) Uani 1 1 d . . .
H33A H 0.7109 0.1685 0.7537 0.079 Uiso 1 1 calc R . .
H33B H 0.6431 0.0713 0.8212 0.079 Uiso 1 1 calc R . .
H33C H 0.5666 0.1852 0.8226 0.079 Uiso 1 1 calc R . .
N7 N 0.0917(6) 0.1754(4) 0.7660(3) 0.0763(15) Uani 1 1 d . . .
C34 C 0.1174(6) 0.2531(4) 0.7368(3) 0.0583(13) Uani 1 1 d . . .
C35 C 0.1493(8) 0.3554(5) 0.6970(5) 0.0823(19) Uani 1 1 d . . .
H35A H 0.0839 0.4072 0.6568 0.123 Uiso 1 1 calc R . .
H35B H 0.2429 0.3512 0.6600 0.123 Uiso 1 1 calc R . .
H35C H 0.1426 0.3765 0.7475 0.123 Uiso 1 1 calc R . .
O1W O 0.9474(3) 0.0277(2) 0.17841(19) 0.0381(6) Uani 1 1 d . . .
H1W H 0.9548 -0.0420 0.1985 0.057 Uiso 1 1 d . . .
H2W H 1.0036 0.0649 0.1308 0.057 Uiso 1 1 d . . .

loop_
_atom_site_aniso_label
_atom_site_aniso_U_11
_atom_site_aniso_U_22
_atom_site_aniso_U_33
_atom_site_aniso_U_23
_atom_site_aniso_U_13
_atom_site_aniso_U_12
Pt 0.01480(8) 0.01363(7) 0.01652(7) -0.00222(5) -0.00505(5) -0.00420(5)
S 0.0294(4) 0.0246(4) 0.0349(4) 0.0015(4) -0.0105(4) -0.0130(3)
N1 0.0168(12) 0.0155(12) 0.0159(11) -0.0037(10) -0.0038(10) -0.0046(10)
N2 0.0178(13) 0.0166(12) 0.0208(12) -0.0025(11) -0.0081(10) -0.0032(10)
N3 0.0257(14) 0.0171(13) 0.0202(12) -0.0069(11) -0.0060(11) -0.0035(11)
N4 0.0235(14) 0.0204(13) 0.0201(13) -0.0074(11) -0.0031(11) -0.0044(11)
N5 0.0190(13) 0.0198(13) 0.0209(13) -0.0038(12) -0.0061(10) -0.0038(11)
C1 0.0176(15) 0.0181(15) 0.0232(15) -0.0048(13) -0.0068(12) -0.0027(12)
C2 0.0269(17) 0.0165(15) 0.0264(16) -0.0014(13) -0.0076(13) -0.0082(13)
C3 0.0200(16) 0.0215(15) 0.0278(16) -0.0067(14) -0.0043(13) -0.0080(13)
C4 0.0177(15) 0.0220(15) 0.0239(15) -0.0110(13) -0.0008(12) -0.0071(12)
C5 0.0160(14) 0.0191(15) 0.0171(14) -0.0073(12) -0.0033(11) -0.0047(12)
C6 0.0165(15) 0.0263(17) 0.0314(17) -0.0104(15) -0.0044(13) -0.0081(13)
C7 0.0153(15) 0.0275(17) 0.0289(16) -0.0073(14) -0.0098(13) -0.0023(13)
C8 0.0201(15) 0.0207(15) 0.0225(15) -0.0082(13) -0.0066(12) -0.0027(12)
C9 0.0183(15) 0.0160(14) 0.0172(14) -0.0067(12) -0.0046(11) -0.0037(12)
C10 0.0208(16) 0.0227(16) 0.0314(17) -0.0024(15) -0.0132(14) -0.0013(13)
C11 0.0301(19) 0.0180(16) 0.043(2) 0.0009(15) -0.0146(16) -0.0064(14)
C12 0.0249(17) 0.0208(16) 0.0325(18) 0.0014(14) -0.0114(14) -0.0096(14)
C13 0.0150(14) 0.0149(14) 0.0170(14) 0.0011(12) -0.0039(11) -0.0074(11)
C14 0.0158(14) 0.0169(14) 0.0179(14) -0.0028(12) -0.0026(11) -0.0068(12)
C15 0.0202(15) 0.0219(15) 0.0179(14) -0.0022(13) -0.0051(12) -0.0079(13)
C16 0.0169(15) 0.0178(15) 0.0205(15) 0.0019(13) -0.0057(12) -0.0043(12)
C17 0.0172(15) 0.0149(14) 0.0251(15) -0.0042(13) -0.0008(12) -0.0058(12)
C18 0.0170(14) 0.0179(14) 0.0177(14) -0.0025(12) 0.0002(11) -0.0101(12)
C19 0.0211(15) 0.0204(15) 0.0215(15) -0.0059(13) -0.0045(12) -0.0042(13)
C20 0.0333(19) 0.0253(17) 0.0380(19) -0.0092(16) -0.0155(16) -0.0084(15)
C21 0.042(2) 0.0260(18) 0.052(2) -0.0113(18) -0.0141(19) -0.0145(17)
C22 0.066(3) 0.0228(18) 0.053(2) -0.0145(19) -0.015(2) -0.0106(19)
C23 0.047(2) 0.0193(17) 0.039(2) -0.0105(16) -0.0106(17) 0.0042(16)
C24 0.0310(19) 0.0255(17) 0.0345(19) -0.0156(16) -0.0034(15) 0.0044(15)
C25 0.0208(15) 0.0194(15) 0.0237(15) -0.0074(13) -0.0035(12) -0.0071(12)
C26 0.0250(17) 0.0199(16) 0.0238(16) -0.0050(14) 0.0000(13) -0.0038(13)
C27 0.036(2) 0.0291(19) 0.036(2) 0.0004(17) 0.0044(17) -0.0035(16)
C28 0.052(3) 0.050(3) 0.026(2) -0.0035(19) 0.0114(18) 0.002(2)
C29 0.045(2) 0.053(3) 0.0286(19) -0.020(2) -0.0020(17) 0.007(2)
C30 0.038(2) 0.038(2) 0.0307(18) -0.0234(17) -0.0059(15) 0.0008(16)
C31 0.0175(15) 0.0226(16) 0.0251(16) -0.0085(15) -0.0102(13) 0.0018(13)
P1 0.0278(5) 0.0316(5) 0.0367(5) -0.0181(4) -0.0015(4) -0.0064(4)
F1 0.0698(18) 0.0672(18) 0.0406(14) -0.0237(13) 0.0119(13) -0.0282(15)
F2 0.0686(18) 0.0502(15) 0.0548(16) -0.0197(13) 0.0162(13) -0.0272(14)
F3 0.0642(17) 0.0416(14) 0.0611(16) -0.0263(13) -0.0118(13) 0.0116(12)
F4 0.088(2) 0.086(2) 0.0557(16) -0.0235(16) -0.0202(15) -0.0477(19)
F5 0.0493(16) 0.093(2) 0.096(2) -0.066(2) -0.0144(15) -0.0154(15)
F6 0.0501(16) 0.0530(17) 0.088(2) -0.0274(16) -0.0103(15) 0.0157(13)
P2 0.0327(5) 0.0265(4) 0.0322(5) -0.0117(4) -0.0087(4) -0.0008(4)
F7 0.0480(16) 0.0686(19) 0.100(2) -0.0589(19) -0.0111(15) 0.0101(14)
F8 0.096(2) 0.075(2) 0.0631(18) -0.0470(17) -0.0459(17) 0.0534(18)
N6 0.069(3) 0.048(2) 0.047(2) -0.0165(18) -0.012(2) -0.025(2)
C32 0.047(2) 0.0244(18) 0.040(2) -0.0086(17) -0.0072(19) -0.0105(17)
C33 0.063(3) 0.045(2) 0.044(2) -0.009(2) -0.019(2) -0.009(2)
N7 0.100(4) 0.049(3) 0.071(3) -0.030(2) 0.019(3) -0.030(3)
C34 0.073(3) 0.047(3) 0.047(3) -0.025(2) 0.011(2) -0.016(2)
C35 0.113(5) 0.051(3) 0.076(4) -0.023(3) 0.002(4) -0.032(3)
O1W 0.0285(13) 0.0374(14) 0.0457(15) -0.0171(13) -0.0053(11) -0.0047(11)

loop_
_atom_type_symbol
_atom_type_description
_atom_type_scat_dispersion_real
_atom_type_scat_dispersion_imag
_atom_type_scat_source
C C 0.0181 0.0091 'International Tables Vol C Tables 4.2.6.8 and 6.1.1.4'
H H 0.0000 0.0000 'International Tables Vol C Tables 4.2.6.8 and 6.1.1.4'
N N 0.0311 0.0180 'International Tables Vol C Tables 4.2.6.8 and 6.1.1.4'
F F 0.0727 0.0534 'International Tables Vol C Tables 4.2.6.8 and 6.1.1.4'
P P 0.2955 0.4335 'International Tables Vol C Tables 4.2.6.8 and 6.1.1.4'
S S 0.3331 0.5567 'International Tables Vol C Tables 4.2.6.8 and 6.1.1.4'
Pt Pt -4.5932 6.9264 'International Tables Vol C Tables 4.2.6.8 and 6.1.1.4'
O O 0.0492 0.0322 'International Tables Vol C Tables 4.2.6.8 and 6.1.1.4'

loop_
_geom_angle_atom_site_label_1
_geom_angle_atom_site_label_2
_geom_angle_atom_site_label_3
_geom_angle
N5 Pt N1 173.44(10)
N5 Pt C13 91.79(11)
N1 Pt C13 94.72(11)
N5 Pt N2 93.02(10)
N1 Pt N2 80.53(10)
C13 Pt N2 173.75(10)
C1 N1 C5 118.9(3)
C1 N1 Pt 127.6(2)
C5 N1 Pt 113.53(19)
C12 N2 C9 118.6(3)
C12 N2 Pt 129.3(2)
C9 N2 Pt 112.05(19)
C20 N3 C19 112.9(2)
C20 N3 C24 111.5(3)
C19 N3 C24 111.9(3)
C26 N4 C25 111.7(2)
C26 N4 C30 111.5(3)
C25 N4 C30 110.5(3)
C31 N5 Pt 164.4(3)
N1 C1 C2 121.9(3)
C3 C2 C1 119.6(3)
C2 C3 C4 119.7(3)
C5 C4 C3 117.2(3)
C5 C4 C6 119.0(3)
C3 C4 C6 123.9(3)
N1 C5 C4 122.7(3)
N1 C5 C9 117.4(3)
C4 C5 C9 119.8(3)
C7 C6 C4 120.6(3)
C6 C7 C8 121.6(3)
C9 C8 C10 117.0(3)
C9 C8 C7 118.4(3)
C10 C8 C7 124.6(3)
N2 C9 C8 123.0(3)
N2 C9 C5 116.4(3)
C8 C9 C5 120.6(3)
C11 C10 C8 119.3(3)
C10 C11 C12 120.0(3)
N2 C12 C11 122.1(3)
C18 C13 C14 117.0(3)
C18 C13 Pt 123.7(2)
C14 C13 Pt 119.2(2)
C15 C14 C13 121.2(3)
C15 C14 C19 117.8(3)
C13 C14 C19 120.9(3)
C16 C15 C14 120.8(3)
C17 C16 C15 119.1(3)
C16 C17 C18 120.8(3)
C17 C18 C13 121.0(3)
C17 C18 C25 116.7(3)
C13 C18 C25 122.2(3)
N3 C19 C14 111.5(2)
N3 C20 C21 110.4(3)
C20 C21 C22 111.9(3)
C21 C22 C23 110.6(3)
C24 C23 C22 111.7(3)
N3 C24 C23 110.0(3)
N4 C25 C18 113.1(2)
N4 C26 C27 111.0(3)
C26 C27 C28 111.2(4)
C27 C28 C29 109.5(3)
C30 C29 C28 111.8(3)
N4 C30 C29 111.0(3)
N5 C31 S 177.0(3)
F4 P1 F6 91.42(19)
F4 P1 F2 90.01(16)
F6 P1 F2 90.45(17)
F4 P1 F5 178.84(19)
F6 P1 F5 89.50(18)
F2 P1 F5 90.69(17)
F4 P1 F1 89.57(16)
F6 P1 F1 89.09(17)
F2 P1 F1 179.37(19)
F5 P1 F1 89.73(17)
F4 P1 F3 89.36(18)
F6 P1 F3 178.55(17)
F2 P1 F3 90.78(15)
F5 P1 F3 89.71(16)
F1 P1 F3 89.69(16)
F10C P2 F8 91.0(6)
F9A P2 F8 90.9(3)
F9A P2 F10A 99.7(4)
F8 P2 F10A 88.5(2)
F8 P2 F9C 91.2(5)
F10C P2 F7 88.4(6)
F9A P2 F7 90.4(3)
F8 P2 F7 178.6(2)
F10A P2 F7 91.6(2)
F9C P2 F7 89.8(5)
F9A P2 F12A 88.7(5)
F8 P2 F12A 88.4(3)
F10A P2 F12A 171.2(4)
F7 P2 F12A 91.2(2)
F10C P2 F11C 86.5(11)
F8 P2 F11C 103.4(7)
F9C P2 F11C 114.3(10)
F10C P2 F9B 110.9(10)
F8 P2 F9B 88.8(5)
F7 P2 F9B 92.6(5)
F9A P2 F11A 170.4(4)
F8 P2 F11A 86.7(2)
F10A P2 F11A 89.5(3)
F7 P2 F11A 91.9(2)
F10C P2 F12C 116.3(10)
F8 P2 F12C 93.2(5)
F9C P2 F12C 85.6(9)
F7 P2 F12C 85.9(5)
F8 P2 F11B 89.5(3)
F10A P2 F11B 64.2(4)
F9C P2 F11B 169.9(8)
F7 P2 F11B 89.3(3)
F9B P2 F11B 143.0(6)
N6 C32 C33 179.8(5)
N7 C34 C35 178.7(7)

loop_
_geom_bond_atom_site_label_1
_geom_bond_atom_site_label_2
_geom_bond_distance
Pt N5 2.008(3)
Pt N1 2.022(2)
Pt C13 2.031(3)
Pt N2 2.088(2)
S C31 1.630(3)
N1 C1 1.332(4)
N1 C5 1.360(4)
N2 C12 1.327(4)
N2 C9 1.356(4)
N3 C20 1.505(4)
N3 C19 1.510(4)
N3 C24 1.511(4)
N4 C26 1.496(4)
N4 C25 1.503(4)
N4 C30 1.505(4)
N5 C31 1.136(4)
C1 C2 1.401(5)
C2 C3 1.371(5)
C3 C4 1.409(5)
C4 C5 1.404(4)
C4 C6 1.436(5)
C5 C9 1.427(4)
C6 C7 1.360(5)
C7 C8 1.429(5)
C8 C9 1.404(4)
C8 C10 1.408(5)
C10 C11 1.371(5)
C11 C12 1.392(5)
C13 C18 1.412(4)
C13 C14 1.417(4)
C14 C15 1.392(4)
C14 C19 1.516(4)
C15 C16 1.390(5)
C16 C17 1.388(5)
C17 C18 1.401(4)
C18 C25 1.511(4)
C20 C21 1.518(5)
C21 C22 1.522(6)
C22 C23 1.525(6)
C23 C24 1.514(5)
C26 C27 1.516(5)
C27 C28 1.518(7)
C28 C29 1.523(6)
C29 C30 1.518(6)
P1 F4 1.581(3)
P1 F6 1.585(3)
P1 F2 1.590(3)
P1 F5 1.592(3)
P1 F1 1.594(3)
P1 F3 1.597(3)
P2 F10C 1.535(16)
P2 F9A 1.572(6)
P2 F8 1.574(3)
P2 F10A 1.578(5)
P2 F9C 1.579(14)
P2 F7 1.582(3)
P2 F12A 1.595(6)
P2 F11C 1.617(18)
P2 F9B 1.618(13)
P2 F11A 1.620(5)
P2 F12C 1.637(12)
P2 F11B 1.643(7)
N6 C32 1.126(6)
C32 C33 1.454(6)
N7 C34 1.118(6)
C34 C35 1.461(7)

loop_
_geom_torsion_atom_site_label_1
_geom_torsion_atom_site_label_2
_geom_torsion_atom_site_label_3
_geom_torsion_atom_site_label_4
_geom_torsion
N5 Pt N1 C1 166.7(8)
C13 Pt N1 C1 -6.6(3)
N2 Pt N1 C1 177.4(3)
N5 Pt N1 C5 -12.3(10)
C13 Pt N1 C5 174.4(2)
N2 Pt N1 C5 -1.5(2)
N5 Pt N2 C12 -2.4(3)
N1 Pt N2 C12 178.8(3)
C13 Pt N2 C12 137.9(9)
N5 Pt N2 C9 -179.0(2)
N1 Pt N2 C9 2.2(2)
C13 Pt N2 C9 -38.6(11)
N1 Pt N5 C31 -31.2(16)
C13 Pt N5 C31 142.1(10)
N2 Pt N5 C31 -41.8(10)
C5 N1 C1 C2 -0.7(5)
Pt N1 C1 C2 -179.6(2)
N1 C1 C2 C3 0.6(5)
C1 C2 C3 C4 0.0(5)
C2 C3 C4 C5 -0.3(5)
C2 C3 C4 C6 -179.8(3)
C1 N1 C5 C4 0.4(4)
Pt N1 C5 C4 179.5(2)
C1 N1 C5 C9 -178.5(3)
Pt N1 C5 C9 0.6(3)
C3 C4 C5 N1 0.1(4)
C6 C4 C5 N1 179.7(3)
C3 C4 C5 C9 178.9(3)
C6 C4 C5 C9 -1.5(4)
C5 C4 C6 C7 0.3(5)
C3 C4 C6 C7 179.9(3)
C4 C6 C7 C8 0.4(5)
C6 C7 C8 C9 0.2(5)
C6 C7 C8 C10 179.6(3)
C12 N2 C9 C8 0.9(5)
Pt N2 C9 C8 177.9(2)
C12 N2 C9 C5 -179.5(3)
Pt N2 C9 C5 -2.6(3)
C10 C8 C9 N2 -1.3(5)
C7 C8 C9 N2 178.2(3)
C10 C8 C9 C5 179.1(3)
C7 C8 C9 C5 -1.4(4)
N1 C5 C9 N2 1.4(4)
C4 C5 C9 N2 -177.5(3)
N1 C5 C9 C8 -179.1(3)
C4 C5 C9 C8 2.1(4)
C9 C8 C10 C11 0.3(5)
C7 C8 C10 C11 -179.2(3)
C8 C10 C11 C12 1.1(6)
C9 N2 C12 C11 0.6(5)
Pt N2 C12 C11 -175.8(3)
C10 C11 C12 N2 -1.6(6)
N5 Pt C13 C18 -104.9(2)
N1 Pt C13 C18 74.3(2)
N2 Pt C13 C18 114.7(9)
N5 Pt C13 C14 78.3(2)
N1 Pt C13 C14 -102.5(2)
N2 Pt C13 C14 -62.2(10)
C18 C13 C14 C15 0.2(4)
Pt C13 C14 C15 177.2(2)
C18 C13 C14 C19 -175.7(3)
Pt C13 C14 C19 1.3(4)
C13 C14 C15 C16 -1.9(4)
C19 C14 C15 C16 174.2(3)
C14 C15 C16 C17 1.1(5)
C15 C16 C17 C18 1.2(4)
C16 C17 C18 C13 -2.9(4)
C16 C17 C18 C25 179.5(3)
C14 C13 C18 C17 2.1(4)
Pt C13 C18 C17 -174.7(2)
C14 C13 C18 C25 179.5(3)
Pt C13 C18 C25 2.7(4)
C20 N3 C19 C14 -70.8(3)
C24 N3 C19 C14 162.4(3)
C15 C14 C19 N3 105.3(3)
C13 C14 C19 N3 -78.7(3)
C19 N3 C20 C21 175.5(3)
C24 N3 C20 C21 -57.5(4)
N3 C20 C21 C22 55.4(4)
C20 C21 C22 C23 -54.0(5)
C21 C22 C23 C24 54.6(5)
C20 N3 C24 C23 58.1(4)
C19 N3 C24 C23 -174.4(3)
C22 C23 C24 N3 -56.5(4)
C26 N4 C25 C18 -66.1(3)
C30 N4 C25 C18 169.3(3)
C17 C18 C25 N4 -84.1(3)
C13 C18 C25 N4 98.4(3)
C25 N4 C26 C27 179.4(3)
C30 N4 C26 C27 -56.5(4)
N4 C26 C27 C28 57.5(4)
C26 C27 C28 C29 -56.4(5)
C27 C28 C29 C30 55.5(5)
C26 N4 C30 C29 55.2(4)
C25 N4 C30 C29 180.0(3)
C28 C29 C30 N4 -55.1(5)
Pt N5 C31 S 169(5)
